data_7029535
loop_
_publ_author_name
'Datta, Amitabha'
'Das, Kuheli'
'Massera, Chiara'
'Clegg, Jack K.'
'Sinha, Chittaranjan'
'Huang, Jui-Hsien'
'Garribba, Eugenio'

_publ_section_title
;
 A mixed valent heterometallic Cu(II)/Na(I) coordination polymer with
 sodium-phenyl bonds.
;
_journal_issue 14
_journal_name_full 'Dalton transactions (Cambridge, England : 2003)'
_journal_page_first 5558
_journal_page_last 5563
_journal_paper_doi 10.1039/c4dt00189c
_journal_volume 43
_journal_year 2014
_chemical_absolute_configuration ad
_chemical_formula_moiety 'C38 H40 Cu2 N4 Na2 O10, 2(Cl O4), H2 O'
_chemical_formula_sum 'C19 H21 Cl Cu N2 Na O9.5'
_chemical_formula_weight 551.36
_chemical_name_systematic
; 
 ? 
;
_space_group_IT_number 4
_symmetry_cell_setting monoclinic
_symmetry_Int_Tables_number 4
_symmetry_space_group_name_Hall 'P 2yb'
_symmetry_space_group_name_H-M 'P 1 21 1'
_atom_sites_solution_hydrogens geom
_atom_sites_solution_primary direct
_atom_sites_solution_secondary difmap
_audit_creation_method SHELXL-97
_cell_angle_alpha 90.00
_cell_angle_beta 94.379(2)
_cell_angle_gamma 90.00
_cell_formula_units_Z 4
_cell_length_a 9.7605(2)
_cell_length_b 17.0778(3)
_cell_length_c 12.4657(3)
_cell_measurement_reflns_used 3911
_cell_measurement_temperature 120(2)
_cell_measurement_theta_max 30.4870
_cell_measurement_theta_min 3.1674
_cell_volume 2071.82(8)
_computing_cell_refinement
;
CrysAlisPro, Agilent Technologies,
Version 1.171.35.11 (release 16-05-2011 CrysAlis171 .NET)
(compiled May 16 2011,17:55:39)
;
_computing_data_collection
;
CrysAlisPro, Agilent Technologies,
Version 1.171.35.11 (release 16-05-2011 CrysAlis171 .NET)
(compiled May 16 2011,17:55:39)
;
_computing_data_reduction
;
CrysAlisPro, Agilent Technologies,
Version 1.171.35.11 (release 16-05-2011 CrysAlis171 .NET)
(compiled May 16 2011,17:55:39)
;
_computing_molecular_graphics
;ORTEP-3 (Farrugia, 1997)
WINGX-32 (Farrugia, 1999) 
;
_computing_publication_material 'enCIFer 1.1 (CCDC, 2005)'
_computing_structure_refinement 'SHELXL-97 (Sheldrick, 1997)'
_computing_structure_solution 'SHELXS-97 (Sheldrick, 1990)'
_diffrn_ambient_temperature 120(2)
_diffrn_detector_area_resol_mean 16.1183
_diffrn_measured_fraction_theta_full 0.997
_diffrn_measured_fraction_theta_max 0.891
_diffrn_measurement_device_type 'Xcalibur, Eos, Gemini ultra'
_diffrn_measurement_method '\w scans'
_diffrn_radiation_monochromator graphite
_diffrn_radiation_source 'Enhance (Mo) X-ray Source'
_diffrn_radiation_type MoK\a
_diffrn_radiation_wavelength 0.71073
_diffrn_reflns_av_R_equivalents 0.0278
_diffrn_reflns_av_sigmaI/netI 0.0541
_diffrn_reflns_limit_h_max 5
_diffrn_reflns_limit_h_min -13
_diffrn_reflns_limit_k_max 12
_diffrn_reflns_limit_k_min -23
_diffrn_reflns_limit_l_max 17
_diffrn_reflns_limit_l_min -16
_diffrn_reflns_number 11390
_diffrn_reflns_theta_full 25.00
_diffrn_reflns_theta_max 30.56
_diffrn_reflns_theta_min 3.17
_exptl_absorpt_coefficient_mu 1.265
_exptl_absorpt_correction_T_max 0.819
_exptl_absorpt_correction_T_min 0.719
_exptl_absorpt_correction_type analytical
_exptl_absorpt_process_details
;
CrysAlisPro, Agilent Technologies,
Version 1.171.35.11 (release 16-05-2011 CrysAlis171 .NET)
(compiled May 16 2011,17:55:39)
Analytical numeric absorption correction using a multifaceted crystal
            model based on expressions derived by R.C. Clark & J.S. Reid.
(Clark, R. C. & Reid, J. S. (1995). Acta Cryst. A51, 887-897)
;
_exptl_crystal_colour brown
_exptl_crystal_density_diffrn 1.768
_exptl_crystal_density_method 'not measured'
_exptl_crystal_description block
_exptl_crystal_F_000 1128
_exptl_crystal_size_max 0.4749
_exptl_crystal_size_mid 0.2297
_exptl_crystal_size_min 0.2117
_refine_diff_density_max 0.498
_refine_diff_density_min -0.534
_refine_diff_density_rms 0.084
_refine_ls_abs_structure_details 'Flack H D (1983), Acta Cryst. A39, 876-881'
_refine_ls_abs_structure_Flack 0.000(11)
_refine_ls_extinction_method none
_refine_ls_goodness_of_fit_ref 1.024
_refine_ls_hydrogen_treatment mixed
_refine_ls_matrix_type full
_refine_ls_number_parameters 614
_refine_ls_number_reflns 7842
_refine_ls_number_restraints 4
_refine_ls_restrained_S_all 1.024
_refine_ls_R_factor_all 0.0464
_refine_ls_R_factor_gt 0.0373
_refine_ls_shift/su_max 0.000
_refine_ls_shift/su_mean 0.000
_refine_ls_structure_factor_coef Fsqd
_refine_ls_weighting_details 'calc w=1/[\s^2^(Fo^2^)+(0.0446P)^2^+0.0000P] where P=(Fo^2^+2Fc^2^)/3'
_refine_ls_weighting_scheme calc
_refine_ls_wR_factor_gt 0.0830
_refine_ls_wR_factor_ref 0.0880
_reflns_number_gt 6969
_reflns_number_total 7842
_reflns_threshold_expression >2sigma(I)
_cod_data_source_file c4dt00189c2.cif
_cod_data_source_block ad-165a
_cod_original_cell_volume 2071.81(7)
_cod_original_sg_symbol_H-M P21
_cod_database_code 7029535

loop_
_symmetry_equiv_pos_as_xyz
'x, y, z'
'-x, y+1/2, -z'

loop_
_atom_site_label
_atom_site_type_symbol
_atom_site_fract_x
_atom_site_fract_y
_atom_site_fract_z
_atom_site_U_iso_or_equiv
_atom_site_adp_type
_atom_site_occupancy
_atom_site_symmetry_multiplicity
_atom_site_calc_flag
_atom_site_refinement_flags
C1 C 0.3284(3) -0.1239(2) -0.4035(3) 0.0141(7) Uani 1 1 d .
C2 C 0.4176(4) -0.0780(2) -0.4642(3) 0.0182(7) Uani 1 1 d .
C3 C 0.5220(4) -0.0336(2) -0.4136(3) 0.0176(7) Uani 1 1 d .
H18 H 0.5816 -0.0045 -0.4553 0.021 Uiso 1 1 calc R
C4 C 0.5404(4) -0.0312(2) -0.2999(3) 0.0201(8) Uani 1 1 d .
H1F H 0.6122 -0.0007 -0.2654 0.024 Uiso 1 1 calc R
C5 C 0.4545(4) -0.0730(2) -0.2401(3) 0.0181(7) Uani 1 1 d .
H19 H 0.4661 -0.0706 -0.1639 0.022 Uiso 1 1 calc R
C6 C 0.3480(4) -0.1199(2) -0.2903(3) 0.0155(7) Uani 1 1 d .
C7 C 0.2624(4) -0.1628(2) -0.2227(3) 0.0168(7) Uani 1 1 d .
H11 H 0.2806 -0.1548 -0.1475 0.020 Uiso 1 1 calc R
C8 C 0.4581(4) -0.0265(2) -0.6373(3) 0.0218(8) Uani 1 1 d .
H1CA H 0.5570 -0.0372 -0.6343 0.033 Uiso 1 1 calc R
H1CB H 0.4427 0.0259 -0.6088 0.033 Uiso 1 1 calc R
H1CC H 0.4195 -0.0294 -0.7121 0.033 Uiso 1 1 calc R
C9 C 0.1041(3) -0.2478(2) -0.1567(3) 0.0180(7) Uani 1 1 d .
H10A H 0.1178 -0.2122 -0.0942 0.022 Uiso 1 1 calc R
H10B H 0.1549 -0.2968 -0.1384 0.022 Uiso 1 1 calc R
C10 C -0.0481(4) -0.2667(2) -0.1753(3) 0.0156(7) Uani 1 1 d .
H16 H -0.0802 -0.2851 -0.1053 0.019 Uiso 1 1 calc R
C11 C -0.0764(4) -0.3314(2) -0.2564(3) 0.0178(7) Uani 1 1 d .
H1DA H -0.0159 -0.3764 -0.2365 0.021 Uiso 1 1 calc R
H1DB H -0.1727 -0.3490 -0.2536 0.021 Uiso 1 1 calc R
C12 C -0.0344(4) -0.2953(2) -0.6064(3) 0.0137(7) Uani 1 1 d .
C13 C -0.0360(4) -0.3003(2) -0.7204(3) 0.0147(7) Uani 1 1 d .
C14 C -0.1329(4) -0.3464(2) -0.7792(3) 0.0186(8) Uani 1 1 d .
H21 H -0.1307 -0.3504 -0.8550 0.022 Uiso 1 1 calc R
C15 C -0.2334(4) -0.3869(2) -0.7268(3) 0.0191(8) Uani 1 1 d .
H1J H -0.2985 -0.4189 -0.7669 0.023 Uiso 1 1 calc R
C16 C -0.2375(4) -0.3802(2) -0.6176(3) 0.0182(8) Uani 1 1 d .
H22 H -0.3082 -0.4060 -0.5830 0.022 Uiso 1 1 calc R
C17 C -0.1388(4) -0.3358(2) -0.5556(3) 0.0141(7) Uani 1 1 d .
C18 C -0.1403(4) -0.3383(2) -0.4400(3) 0.0166(7) Uani 1 1 d .
H1I H -0.2143 -0.3664 -0.4131 0.020 Uiso 1 1 calc R
C19 C 0.0565(4) -0.2528(3) -0.8797(3) 0.0248(9) Uani 1 1 d .
H1HA H -0.0340 -0.2327 -0.9058 0.037 Uiso 1 1 calc R
H1HB H 0.0699 -0.3049 -0.9100 0.037 Uiso 1 1 calc R
H1HC H 0.1281 -0.2173 -0.9019 0.037 Uiso 1 1 calc R
C20 C -0.1773(4) -0.1138(2) -0.5697(3) 0.0154(7) Uani 1 1 d .
C21 C -0.0843(4) -0.0718(2) -0.4957(3) 0.0153(7) Uani 1 1 d .
C22 C 0.0255(4) -0.0315(2) -0.5306(3) 0.0182(7) Uani 1 1 d .
H1B H 0.0874 -0.0053 -0.4801 0.022 Uiso 1 1 calc R
C23 C 0.0470(4) -0.0288(2) -0.6417(3) 0.0193(8) Uani 1 1 d .
H27 H 0.1237 -0.0013 -0.6654 0.023 Uiso 1 1 calc R
C24 C -0.0423(4) -0.0658(2) -0.7147(3) 0.0183(7) Uani 1 1 d .
H23A H -0.0282 -0.0631 -0.7892 0.022 Uiso 1 1 calc R
C25 C -0.1562(3) -0.1081(2) -0.6799(3) 0.0144(7) Uani 1 1 d .
C26 C -0.2496(4) -0.1428(2) -0.7606(3) 0.0156(7) Uani 1 1 d .
H3 H -0.2313 -0.1322 -0.8330 0.019 Uiso 1 1 calc R
C27 C -0.0366(4) -0.0286(2) -0.3138(3) 0.0218(8) Uani 1 1 d .
H26A H -0.0719 -0.0344 -0.2427 0.033 Uiso 1 1 calc R
H26B H -0.0437 0.0263 -0.3363 0.033 Uiso 1 1 calc R
H26C H 0.0599 -0.0450 -0.3102 0.033 Uiso 1 1 calc R
C28 C -0.4305(4) -0.2092(2) -0.8516(3) 0.0212(8) Uani 1 1 d .
H1KA H -0.3827 -0.2540 -0.8825 0.025 Uiso 1 1 calc R
H1KB H -0.4279 -0.1650 -0.9027 0.025 Uiso 1 1 calc R
C29 C -0.5786(3) -0.2316(2) -0.8407(2) 0.0173(7) Uani 1 1 d .
H14 H -0.6227 -0.2412 -0.9146 0.021 Uiso 1 1 calc R
C30 C -0.5931(4) -0.3056(2) -0.7755(3) 0.0188(8) Uani 1 1 d .
H8A H -0.6883 -0.3254 -0.7879 0.023 Uiso 1 1 calc R
H8B H -0.5304 -0.3460 -0.8007 0.023 Uiso 1 1 calc R
C31 C -0.5244(3) -0.2995(2) -0.4197(3) 0.0130(7) Uani 1 1 d .
C32 C -0.5199(4) -0.3112(2) -0.3066(3) 0.0160(7) Uani 1 1 d .
C33 C -0.6135(4) -0.3594(2) -0.2607(3) 0.0163(7) Uani 1 1 d .
H1A H -0.6071 -0.3672 -0.1850 0.020 Uiso 1 1 calc R
C34 C -0.7182(4) -0.3969(2) -0.3259(3) 0.0208(8) Uani 1 1 d .
H24 H -0.7831 -0.4295 -0.2946 0.025 Uiso 1 1 calc R
C35 C -0.7250(4) -0.3855(2) -0.4347(3) 0.0170(7) Uani 1 1 d .
H17 H -0.7965 -0.4099 -0.4786 0.020 Uiso 1 1 calc R
C36 C -0.6284(4) -0.3384(2) -0.4834(3) 0.0148(7) Uani 1 1 d .
C37 C -0.6388(4) -0.3325(2) -0.5988(3) 0.0157(7) Uani 1 1 d .
H7 H -0.7115 -0.3613 -0.6353 0.019 Uiso 1 1 calc R
C38 C -0.4154(4) -0.2742(3) -0.1329(3) 0.0250(9) Uani 1 1 d .
H25A H -0.3410 -0.2414 -0.1005 0.037 Uiso 1 1 calc R
H25B H -0.4004 -0.3286 -0.1098 0.037 Uiso 1 1 calc R
H25C H -0.5035 -0.2558 -0.1097 0.037 Uiso 1 1 calc R
N1 N 0.1635(3) -0.21095(18) -0.2505(2) 0.0154(6) Uani 1 1 d .
N2 N -0.0542(3) -0.30713(18) -0.3679(2) 0.0145(6) Uani 1 1 d .
N3 N -0.3552(3) -0.18652(19) -0.7485(2) 0.0166(6) Uani 1 1 d .
N4 N -0.5615(3) -0.29283(18) -0.6593(2) 0.0153(6) Uani 1 1 d .
O1 O 0.2359(2) -0.16822(15) -0.45517(18) 0.0158(5) Uani 1 1 d .
O2 O 0.3919(3) -0.08382(17) -0.5737(2) 0.0207(6) Uani 1 1 d .
O3 O 0.0604(2) -0.25264(14) -0.55397(18) 0.0152(5) Uani 1 1 d .
O4 O 0.0647(3) -0.25784(15) -0.76381(19) 0.0181(5) Uani 1 1 d .
O5 O -0.1264(3) -0.19960(15) -0.20750(19) 0.0177(5) Uani 1 1 d .
H1O H -0.1165 -0.1652 -0.1594 0.027 Uiso 1 1 calc R
O6 O -0.2756(2) -0.15487(15) -0.53165(19) 0.0162(5) Uani 1 1 d .
O7 O -0.1160(3) -0.07678(17) -0.3904(2) 0.0212(6) Uani 1 1 d .
O8 O -0.4322(2) -0.25335(15) -0.45851(18) 0.0159(5) Uani 1 1 d .
O9 O -0.4173(3) -0.26979(15) -0.24903(19) 0.0180(5) Uani 1 1 d .
O10 O -0.6536(3) -0.17051(16) -0.7927(2) 0.0184(5) Uani 1 1 d .
H2O H -0.6633 -0.1325 -0.8354 0.028 Uiso 1 1 calc R
O11 O -0.7028(6) 0.0598(2) -1.0078(4) 0.0682(13) Uani 1 1 d .
O12 O -0.6574(4) -0.0715(2) -0.9712(3) 0.0428(9) Uani 1 1 d .
O13 O -0.8057(4) -0.0041(3) -0.8679(3) 0.0633(13) Uani 1 1 d .
O14 O -0.8708(4) -0.0339(3) -1.0500(3) 0.0622(13) Uani 1 1 d .
O15 O -0.8456(4) -0.4370(2) -1.0751(3) 0.0532(11) Uani 1 1 d .
O16 O -0.7970(4) -0.4407(2) -0.8890(3) 0.0390(8) Uani 1 1 d .
O17 O -0.6677(4) -0.5154(3) -1.0009(3) 0.0550(11) Uani 1 1 d .
O18 O -0.6465(4) -0.3769(2) -0.9980(3) 0.0441(10) Uani 1 1 d .
O19 O -0.1146(4) -0.11721(18) -0.0258(3) 0.0350(7) Uani 1 1 d D
Cl1 Cl -0.76049(11) -0.01102(6) -0.97306(8) 0.0288(2) Uani 1 1 d .
Cl2 Cl -0.73911(11) -0.44200(6) -0.99109(8) 0.0258(2) Uani 1 1 d .
Cu1 Cu 0.10098(4) -0.23728(2) -0.40100(3) 0.01282(9) Uani 1 1 d .
Cu2 Cu -0.40831(4) -0.22341(2) -0.60551(3) 0.01402(10) Uani 1 1 d .
Na1 Na 0.20593(15) -0.17043(9) -0.64302(11) 0.0183(3) Uani 1 1 d .
Na2 Na -0.29059(15) -0.17280(9) -0.34824(11) 0.0184(3) Uani 1 1 d .
H3O H -0.046(3) -0.0829(18) -0.023(4) 0.028 Uiso 1 1 d D
H4O H -0.192(2) -0.092(2) -0.018(4) 0.028 Uiso 1 1 d D

loop_
_atom_site_aniso_label
_atom_site_aniso_U_11
_atom_site_aniso_U_22
_atom_site_aniso_U_33
_atom_site_aniso_U_23
_atom_site_aniso_U_13
_atom_site_aniso_U_12
C1 0.0102(15) 0.0110(17) 0.0211(18) -0.0009(14) 0.0018(14) 0.0024(14)
C2 0.0208(18) 0.0162(18) 0.0183(17) -0.0031(14) 0.0052(15) -0.0011(16)
C3 0.0155(17) 0.0133(17) 0.0251(19) -0.0009(14) 0.0073(15) -0.0024(15)
C4 0.0168(17) 0.0188(19) 0.0241(19) -0.0038(15) -0.0018(15) -0.0012(16)
C5 0.0183(18) 0.0170(18) 0.0190(17) -0.0037(15) 0.0009(14) -0.0005(15)
C6 0.0126(16) 0.0173(18) 0.0167(17) -0.0040(14) 0.0009(14) 0.0025(15)
C7 0.0154(17) 0.0181(18) 0.0168(17) -0.0010(14) 0.0010(14) 0.0025(15)
C8 0.027(2) 0.0156(19) 0.0234(19) 0.0024(15) 0.0039(16) -0.0063(17)
C9 0.0170(16) 0.024(2) 0.0131(15) 0.0043(14) 0.0010(12) -0.0027(16)
C10 0.0174(17) 0.0152(17) 0.0146(16) 0.0027(13) 0.0033(13) -0.0009(15)
C11 0.0199(18) 0.0183(18) 0.0157(17) 0.0002(14) 0.0034(14) -0.0027(16)
C12 0.0136(16) 0.0101(16) 0.0172(17) -0.0015(13) 0.0005(13) 0.0027(14)
C13 0.0147(16) 0.0146(17) 0.0147(16) -0.0023(13) 0.0006(13) 0.0004(14)
C14 0.0180(18) 0.022(2) 0.0155(17) -0.0006(14) -0.0023(14) 0.0046(16)
C15 0.0172(17) 0.0158(18) 0.0240(19) -0.0062(15) -0.0006(15) -0.0011(15)
C16 0.0154(17) 0.0154(18) 0.0234(19) 0.0003(15) -0.0019(15) 0.0006(15)
C17 0.0139(17) 0.0105(16) 0.0182(17) -0.0023(13) 0.0030(14) 0.0011(14)
C18 0.0155(17) 0.0100(17) 0.0245(19) -0.0012(14) 0.0038(15) 0.0005(15)
C19 0.0250(18) 0.038(2) 0.0106(15) 0.0007(16) 0.0000(13) -0.0014(18)
C20 0.0158(17) 0.0134(18) 0.0171(18) 0.0010(14) 0.0021(14) 0.0039(15)
C21 0.0166(17) 0.0152(18) 0.0142(16) -0.0014(14) 0.0008(13) 0.0009(15)
C22 0.0172(17) 0.0120(17) 0.0251(19) 0.0003(14) -0.0012(15) 0.0005(15)
C23 0.0169(17) 0.0152(18) 0.0266(19) 0.0039(15) 0.0066(15) -0.0024(15)
C24 0.0195(18) 0.0144(18) 0.0216(18) 0.0023(14) 0.0063(15) 0.0021(15)
C25 0.0111(15) 0.0146(17) 0.0178(17) 0.0023(13) 0.0021(13) 0.0015(14)
C26 0.0178(17) 0.0185(19) 0.0107(15) 0.0023(13) 0.0024(13) 0.0037(15)
C27 0.0244(19) 0.021(2) 0.0188(18) -0.0063(15) -0.0040(15) -0.0100(17)
C28 0.0203(17) 0.032(2) 0.0113(15) -0.0028(15) -0.0001(13) -0.0027(17)
C29 0.0175(15) 0.0226(18) 0.0116(14) -0.0041(15) -0.0009(11) -0.0004(18)
C30 0.0185(18) 0.0209(19) 0.0168(18) -0.0022(15) -0.0012(15) 0.0001(16)
C31 0.0099(15) 0.0106(16) 0.0186(17) 0.0002(13) 0.0014(13) 0.0015(13)
C32 0.0139(16) 0.0121(17) 0.0224(18) 0.0016(14) 0.0037(14) 0.0035(14)
C33 0.0168(18) 0.0156(18) 0.0177(18) 0.0014(14) 0.0082(15) 0.0001(15)
C34 0.0162(17) 0.0159(19) 0.031(2) 0.0033(16) 0.0088(16) -0.0003(16)
C35 0.0137(16) 0.0140(17) 0.0235(19) -0.0049(14) 0.0031(14) -0.0016(15)
C36 0.0152(17) 0.0115(17) 0.0183(17) 0.0015(13) 0.0050(14) -0.0015(14)
C37 0.0132(16) 0.0126(17) 0.0207(18) -0.0025(14) -0.0029(14) -0.0003(14)
C38 0.0229(19) 0.042(3) 0.0105(16) 0.0002(16) 0.0019(14) -0.0057(19)
N1 0.0145(13) 0.0180(16) 0.0139(13) 0.0002(11) 0.0021(11) 0.0027(13)
N2 0.0166(14) 0.0137(15) 0.0136(14) 0.0003(11) 0.0036(12) 0.0003(12)
N3 0.0157(15) 0.0207(16) 0.0136(14) 0.0000(12) 0.0016(11) 0.0017(13)
N4 0.0177(15) 0.0171(15) 0.0109(13) -0.0036(11) -0.0002(12) -0.0003(13)
O1 0.0162(12) 0.0159(12) 0.0152(12) 0.0002(10) 0.0008(10) -0.0048(11)
O2 0.0236(14) 0.0219(14) 0.0168(13) 0.0006(11) 0.0036(11) -0.0091(12)
O3 0.0161(11) 0.0167(13) 0.0128(11) -0.0003(9) 0.0008(9) -0.0039(10)
O4 0.0186(12) 0.0225(14) 0.0134(11) 0.0006(10) 0.0025(10) -0.0016(11)
O5 0.0206(13) 0.0183(13) 0.0141(11) -0.0030(10) 0.0003(10) 0.0040(11)
O6 0.0164(12) 0.0191(13) 0.0132(11) -0.0003(10) 0.0015(10) -0.0043(11)
O7 0.0254(14) 0.0205(14) 0.0173(13) -0.0001(11) -0.0005(11) -0.0105(12)
O8 0.0167(11) 0.0181(13) 0.0131(11) 0.0007(10) 0.0028(9) -0.0037(11)
O9 0.0175(12) 0.0228(14) 0.0135(12) 0.0016(10) 0.0000(10) -0.0045(11)
O10 0.0225(13) 0.0154(13) 0.0175(12) 0.0023(10) 0.0023(10) 0.0003(11)
O11 0.110(4) 0.033(2) 0.058(3) 0.0169(18) -0.015(3) -0.012(3)
O12 0.051(2) 0.043(2) 0.0371(18) 0.0174(17) 0.0157(16) 0.0201(18)
O13 0.062(3) 0.101(4) 0.0288(19) -0.003(2) 0.0107(19) 0.029(3)
O14 0.044(2) 0.092(4) 0.048(2) -0.013(2) -0.0166(19) -0.005(2)
O15 0.068(3) 0.045(2) 0.041(2) 0.0145(17) -0.028(2) -0.018(2)
O16 0.049(2) 0.042(2) 0.0273(17) -0.0030(14) 0.0125(15) -0.0193(18)
O17 0.041(2) 0.045(2) 0.081(3) -0.002(2) 0.019(2) 0.0048(19)
O18 0.059(2) 0.049(2) 0.0245(17) -0.0038(14) 0.0079(16) -0.0345(19)
O19 0.055(2) 0.0220(16) 0.0277(16) -0.0050(13) -0.0003(16) 0.0105(16)
Cl1 0.0305(5) 0.0324(6) 0.0230(5) 0.0005(4) -0.0007(4) 0.0049(5)
Cl2 0.0334(5) 0.0230(5) 0.0205(5) 0.0016(4) -0.0011(4) -0.0104(4)
Cu1 0.01279(18) 0.0140(2) 0.01182(18) -0.00004(16) 0.00178(14) -0.00157(18)
Cu2 0.01402(18) 0.0156(2) 0.01239(18) -0.00035(16) 0.00105(14) -0.00213(19)
Na1 0.0207(7) 0.0177(7) 0.0166(7) 0.0002(6) 0.0030(6) -0.0038(6)
Na2 0.0176(7) 0.0217(8) 0.0158(7) 0.0004(6) 0.0005(6) -0.0049(6)

loop_
_atom_type_symbol
_atom_type_description
_atom_type_scat_dispersion_real
_atom_type_scat_dispersion_imag
_atom_type_scat_source
C C 0.0033 0.0016 'International Tables Vol C Tables 4.2.6.8 and 6.1.1.4'
H H 0.0000 0.0000 'International Tables Vol C Tables 4.2.6.8 and 6.1.1.4'
N N 0.0061 0.0033 'International Tables Vol C Tables 4.2.6.8 and 6.1.1.4'
O O 0.0106 0.0060 'International Tables Vol C Tables 4.2.6.8 and 6.1.1.4'
Cl Cl 0.1484 0.1585 'International Tables Vol C Tables 4.2.6.8 and 6.1.1.4'
Cu Cu 0.3201 1.2651 'International Tables Vol C Tables 4.2.6.8 and 6.1.1.4'
Na Na 0.0362 0.0249 'International Tables Vol C Tables 4.2.6.8 and 6.1.1.4'

loop_
_exptl_crystal_face_index_h
_exptl_crystal_face_index_k
_exptl_crystal_face_index_l
_exptl_crystal_face_perp_dist
_exptl_oxdiff_crystal_face_indexfrac_h
_exptl_oxdiff_crystal_face_indexfrac_k
_exptl_oxdiff_crystal_face_indexfrac_l
_exptl_oxdiff_crystal_face_x
_exptl_oxdiff_crystal_face_y
_exptl_oxdiff_crystal_face_z
7 1 -16 0.0423 7.0000 1.0000 -16.0000 -0.2153 -0.8768 -0.4581
-7 -1 16 0.1694 -7.0000 -1.0000 16.0000 0.2153 0.8768 0.4581
0 24 3 0.2201 -0.0000 24.0000 3.0000 -0.1045 -0.3443 0.9453
0 -24 -3 0.2201 0.0000 -24.0000 -3.0000 0.1045 0.3443 -0.9453
12 0 8 0.1148 12.0000 0.0000 8.0000 -0.9893 0.2247 0.0650
-12 0 -8 0.1148 -12.0000 -0.0000 -8.0000 0.9893 -0.2247 -0.0650
-7 20 4 0.1781 -7.0000 20.0000 4.0000 0.3814 -0.1233 0.9086
7 -20 -4 0.1781 7.0000 -20.0000 -4.0000 -0.3814 0.1233 -0.9086

loop_
_geom_angle_atom_site_label_1
_geom_angle_atom_site_label_2
_geom_angle_atom_site_label_3
_geom_angle
_geom_angle_site_symmetry_1
_geom_angle_site_symmetry_3
O1 C1 C6 123.8(3) . .
O1 C1 C2 118.8(3) . .
C6 C1 C2 117.4(3) . .
O2 C2 C3 124.4(3) . .
O2 C2 C1 114.4(3) . .
C3 C2 C1 121.1(3) . .
C2 C3 C4 120.3(3) . .
C2 C3 Na2 95.7(2) . 1_655
C4 C3 Na2 74.3(2) . 1_655
C2 C3 H18 119.8 . .
C4 C3 H18 119.8 . .
Na2 C3 H18 99.9 1_655 .
C5 C4 C3 119.7(3) . .
C5 C4 Na2 93.4(2) . 1_655
C3 C4 Na2 78.8(2) . 1_655
C5 C4 H1F 120.1 . .
C3 C4 H1F 120.1 . .
Na2 C4 H1F 97.7 1_655 .
C4 C5 C6 120.9(3) . .
C4 C5 H19 119.5 . .
C6 C5 H19 119.5 . .
C1 C6 C5 120.5(3) . .
C1 C6 C7 121.5(3) . .
C5 C6 C7 118.0(3) . .
N1 C7 C6 128.6(3) . .
N1 C7 H11 115.7 . .
C6 C7 H11 115.7 . .
O2 C8 H1CA 109.5 . .
O2 C8 H1CB 109.5 . .
H1CA C8 H1CB 109.5 . .
O2 C8 H1CC 109.5 . .
H1CA C8 H1CC 109.5 . .
H1CB C8 H1CC 109.5 . .
N1 C9 C10 113.9(3) . .
N1 C9 H10A 108.8 . .
C10 C9 H10A 108.8 . .
N1 C9 H10B 108.8 . .
C10 C9 H10B 108.8 . .
H10A C9 H10B 107.7 . .
O5 C10 C11 109.6(3) . .
O5 C10 C9 111.8(3) . .
C11 C10 C9 112.6(3) . .
O5 C10 H16 107.6 . .
C11 C10 H16 107.6 . .
C9 C10 H16 107.6 . .
N2 C11 C10 113.0(3) . .
N2 C11 H1DA 109.0 . .
C10 C11 H1DA 109.0 . .
N2 C11 H1DB 109.0 . .
C10 C11 H1DB 109.0 . .
H1DA C11 H1DB 107.8 . .
O3 C12 C17 123.5(3) . .
O3 C12 C13 119.0(3) . .
C17 C12 C13 117.5(3) . .
O4 C13 C14 124.8(3) . .
O4 C13 C12 114.2(3) . .
C14 C13 C12 120.9(3) . .
C13 C14 C15 120.3(3) . .
C13 C14 H21 119.8 . .
C15 C14 H21 119.8 . .
C16 C15 C14 119.7(3) . .
C16 C15 H1J 120.1 . .
C14 C15 H1J 120.1 . .
C15 C16 C17 121.3(4) . .
C15 C16 H22 119.4 . .
C17 C16 H22 119.4 . .
C16 C17 C12 120.1(3) . .
C16 C17 C18 118.3(3) . .
C12 C17 C18 121.4(3) . .
N2 C18 C17 128.7(3) . .
N2 C18 H1I 115.7 . .
C17 C18 H1I 115.7 . .
O4 C19 H1HA 109.5 . .
O4 C19 H1HB 109.5 . .
H1HA C19 H1HB 109.5 . .
O4 C19 H1HC 109.5 . .
H1HA C19 H1HC 109.5 . .
H1HB C19 H1HC 109.5 . .
O6 C20 C25 123.9(3) . .
O6 C20 C21 118.8(3) . .
C25 C20 C21 117.3(3) . .
C22 C21 O7 124.9(3) . .
C22 C21 C20 121.2(3) . .
O7 C21 C20 113.9(3) . .
C21 C22 C23 120.3(3) . .
C21 C22 H1B 119.9 . .
C23 C22 H1B 119.9 . .
C24 C23 C22 120.1(3) . .
C24 C23 Na1 85.7(2) . .
C22 C23 Na1 95.7(2) . .
C24 C23 H27 120.0 . .
C22 C23 H27 120.0 . .
Na1 C23 H27 88.6 . .
C23 C24 C25 120.4(3) . .
C23 C24 Na1 68.1(2) . .
C25 C24 Na1 103.4(2) . .
C23 C24 H23A 119.8 . .
C25 C24 H23A 119.8 . .
Na1 C24 H23A 98.1 . .
C20 C25 C24 120.6(3) . .
C20 C25 C26 121.6(3) . .
C24 C25 C26 117.8(3) . .
N3 C26 C25 128.8(3) . .
N3 C26 H3 115.6 . .
C25 C26 H3 115.6 . .
O7 C27 H26A 109.5 . .
O7 C27 H26B 109.5 . .
H26A C27 H26B 109.5 . .
O7 C27 H26C 109.5 . .
H26A C27 H26C 109.5 . .
H26B C27 H26C 109.5 . .
N3 C28 C29 113.8(3) . .
N3 C28 H1KA 108.8 . .
C29 C28 H1KA 108.8 . .
N3 C28 H1KB 108.8 . .
C29 C28 H1KB 108.8 . .
H1KA C28 H1KB 107.7 . .
O10 C29 C28 112.1(3) . .
O10 C29 C30 108.1(3) . .
C28 C29 C30 112.8(3) . .
O10 C29 H14 107.9 . .
C28 C29 H14 107.9 . .
C30 C29 H14 107.9 . .
N4 C30 C29 112.6(3) . .
N4 C30 H8A 109.1 . .
C29 C30 H8A 109.1 . .
N4 C30 H8B 109.1 . .
C29 C30 H8B 109.1 . .
H8A C30 H8B 107.8 . .
O8 C31 C36 124.0(3) . .
O8 C31 C32 118.6(3) . .
C36 C31 C32 117.4(3) . .
O9 C32 C33 124.3(3) . .
O9 C32 C31 114.2(3) . .
C33 C32 C31 121.4(3) . .
C32 C33 C34 120.2(4) . .
C32 C33 H1A 119.9 . .
C34 C33 H1A 119.9 . .
C35 C34 C33 119.1(4) . .
C35 C34 H24 120.5 . .
C33 C34 H24 120.5 . .
C34 C35 C36 121.6(4) . .
C34 C35 H17 119.2 . .
C36 C35 H17 119.2 . .
C31 C36 C35 120.2(3) . .
C31 C36 C37 121.7(3) . .
C35 C36 C37 118.1(3) . .
N4 C37 C36 128.2(3) . .
N4 C37 H7 115.9 . .
C36 C37 H7 115.9 . .
O9 C38 H25A 109.5 . .
O9 C38 H25B 109.5 . .
H25A C38 H25B 109.5 . .
O9 C38 H25C 109.5 . .
H25A C38 H25C 109.5 . .
H25B C38 H25C 109.5 . .
C7 N1 C9 112.8(3) . .
C7 N1 Cu1 124.5(2) . .
C9 N1 Cu1 122.7(2) . .
C18 N2 C11 113.7(3) . .
C18 N2 Cu1 124.3(3) . .
C11 N2 Cu1 121.9(2) . .
C26 N3 C28 113.4(3) . .
C26 N3 Cu2 123.5(2) . .
C28 N3 Cu2 123.1(2) . .
C37 N4 C30 114.0(3) . .
C37 N4 Cu2 124.9(2) . .
C30 N4 Cu2 121.0(2) . .
C1 O1 Cu1 130.2(2) . .
C1 O1 Na1 122.1(2) . .
Cu1 O1 Na1 107.72(11) . .
C2 O2 C8 116.3(3) . .
C2 O2 Na1 118.0(2) . .
C8 O2 Na1 124.5(2) . .
C12 O3 Cu1 130.5(2) . .
C12 O3 Na1 121.9(2) . .
Cu1 O3 Na1 107.49(11) . .
C13 O4 C19 116.2(3) . .
C13 O4 Na1 117.7(2) . .
C19 O4 Na1 124.1(2) . .
C10 O5 Na2 134.2(2) . .
C10 O5 H1O 109.5 . .
Na2 O5 H1O 115.8 . .
C20 O6 Cu2 129.6(2) . .
C20 O6 Na2 122.1(2) . .
Cu2 O6 Na2 107.44(11) . .
C21 O7 C27 116.7(3) . .
C21 O7 Na2 117.2(2) . .
C27 O7 Na2 126.0(2) . .
C31 O8 Cu2 129.9(2) . .
C31 O8 Na2 122.0(2) . .
Cu2 O8 Na2 107.13(11) . .
C32 O9 C38 116.5(3) . .
C32 O9 Na2 117.2(2) . .
C38 O9 Na2 124.8(2) . .
C29 O10 Na1 131.8(2) . 1_455
C29 O10 H2O 109.5 . .
Na1 O10 H2O 116.7 1_455 .
H3O O19 H4O 109.2(16) . .
O11 Cl1 O13 111.7(3) . .
O11 Cl1 O14 108.9(3) . .
O13 Cl1 O14 111.6(3) . .
O11 Cl1 O12 108.9(3) . .
O13 Cl1 O12 108.1(2) . .
O14 Cl1 O12 107.5(3) . .
O15 Cl2 O16 109.8(2) . .
O15 Cl2 O18 109.7(2) . .
O16 Cl2 O18 109.5(2) . .
O15 Cl2 O17 108.6(3) . .
O16 Cl2 O17 108.3(2) . .
O18 Cl2 O17 110.9(2) . .
O1 Cu1 O3 80.31(10) . .
O1 Cu1 N1 91.37(11) . .
O3 Cu1 N1 171.67(11) . .
O1 Cu1 N2 170.95(11) . .
O3 Cu1 N2 91.21(11) . .
N1 Cu1 N2 97.10(12) . .
O1 Cu1 Na1 40.15(7) . .
O3 Cu1 Na1 40.20(7) . .
N1 Cu1 Na1 131.48(9) . .
N2 Cu1 Na1 131.19(9) . .
O6 Cu2 O8 80.40(10) . .
O6 Cu2 N4 170.40(11) . .
O8 Cu2 N4 91.13(11) . .
O6 Cu2 N3 91.37(11) . .
O8 Cu2 N3 171.16(11) . .
N4 Cu2 N3 97.32(12) . .
O6 Cu2 Na2 40.19(7) . .
O8 Cu2 Na2 40.31(8) . .
N4 Cu2 Na2 130.97(9) . .
N3 Cu2 Na2 131.56(9) . .
O3 Na1 O1 64.41(9) . .
O3 Na1 O10 140.67(11) . 1_655
O1 Na1 O10 138.07(11) . 1_655
O3 Na1 O2 131.04(10) . .
O1 Na1 O2 66.66(9) . .
O10 Na1 O2 79.78(10) 1_655 .
O3 Na1 O4 66.09(9) . .
O1 Na1 O4 130.01(10) . .
O10 Na1 O4 81.41(10) 1_655 .
O2 Na1 O4 161.18(10) . .
O3 Na1 C23 98.92(10) . .
O1 Na1 C23 90.41(11) . .
O10 Na1 C23 110.23(11) 1_655 .
O2 Na1 C23 82.85(11) . .
O4 Na1 C23 103.66(11) . .
O3 Na1 C24 89.62(10) . .
O1 Na1 C24 108.42(10) . .
O10 Na1 C24 104.93(10) 1_655 .
O2 Na1 C24 107.26(11) . .
O4 Na1 C24 77.53(10) . .
C23 Na1 C24 26.17(10) . .
O3 Na1 Cu1 32.31(6) . .
O1 Na1 Cu1 32.13(6) . .
O10 Na1 Cu1 154.79(9) 1_655 .
O2 Na1 Cu1 98.79(7) . .
O4 Na1 Cu1 98.28(7) . .
C23 Na1 Cu1 94.42(8) . .
C24 Na1 Cu1 99.54(8) . .
O6 Na2 O8 64.86(9) . .
O6 Na2 O5 132.53(11) . .
O8 Na2 O5 132.31(11) . .
O6 Na2 O7 66.65(9) . .
O8 Na2 O7 131.39(10) . .
O5 Na2 O7 80.99(10) . .
O6 Na2 O9 131.03(11) . .
O8 Na2 O9 66.37(9) . .
O5 Na2 O9 80.34(10) . .
O7 Na2 O9 160.74(11) . .
O6 Na2 C4 99.65(11) . 1_455
O8 Na2 C4 106.44(11) . 1_455
O5 Na2 C4 111.27(11) . 1_455
O7 Na2 C4 84.62(11) . 1_455
O9 Na2 C4 97.81(11) . 1_455
O6 Na2 C3 73.62(10) . 1_455
O8 Na2 C3 89.20(10) . 1_455
O5 Na2 C3 135.50(11) . 1_455
O7 Na2 C3 80.50(11) . 1_455
O9 Na2 C3 110.05(10) . 1_455
C4 Na2 C3 26.87(10) 1_455 1_455
O6 Na2 Cu2 32.37(6) . .
O8 Na2 Cu2 32.56(6) . .
O5 Na2 Cu2 144.68(8) . .
O7 Na2 Cu2 99.02(7) . .
O9 Na2 Cu2 98.92(7) . .
C4 Na2 Cu2 103.85(8) 1_455 .
C3 Na2 Cu2 78.29(8) 1_455 .

loop_
_geom_bond_atom_site_label_1
_geom_bond_atom_site_label_2
_geom_bond_distance
_geom_bond_site_symmetry_2
C1 O1 1.309(4) .
C1 C6 1.411(5) .
C1 C2 1.431(5) .
C2 O2 1.372(4) .
C2 C3 1.383(5) .
C3 C4 1.415(5) .
C3 Na2 3.072(4) 1_655
C3 H18 0.9500 .
C4 C5 1.364(5) .
C4 Na2 3.014(4) 1_655
C4 H1F 0.9500 .
C5 C6 1.420(5) .
C5 H19 0.9500 .
C6 C7 1.432(5) .
C7 N1 1.296(5) .
C7 H11 0.9500 .
C8 O2 1.443(4) .
C8 H1CA 0.9800 .
C8 H1CB 0.9800 .
C8 H1CC 0.9800 .
C9 N1 1.483(4) .
C9 C10 1.521(5) .
C9 H10A 0.9900 .
C9 H10B 0.9900 .
C10 O5 1.419(4) .
C10 C11 1.509(5) .
C10 H16 1.0000 .
C11 N2 1.483(4) .
C11 H1DA 0.9900 .
C11 H1DB 0.9900 .
C12 O3 1.312(4) .
C12 C17 1.420(5) .
C12 C13 1.423(5) .
C13 O4 1.366(4) .
C13 C14 1.395(5) .
C14 C15 1.402(5) .
C14 H21 0.9500 .
C15 C16 1.370(5) .
C15 H1J 0.9500 .
C16 C17 1.409(5) .
C16 H22 0.9500 .
C17 C18 1.443(5) .
C18 N2 1.297(5) .
C18 H1I 0.9500 .
C19 O4 1.443(4) .
C19 H1HA 0.9800 .
C19 H1HB 0.9800 .
C19 H1HC 0.9800 .
C20 O6 1.306(4) .
C20 C25 1.408(5) .
C20 C21 1.436(5) .
C21 C22 1.372(5) .
C21 O7 1.375(4) .
C22 C23 1.417(5) .
C22 H1B 0.9500 .
C23 C24 1.365(5) .
C23 Na1 2.874(4) .
C23 H27 0.9500 .
C24 C25 1.422(5) .
C24 Na1 3.088(4) .
C24 H23A 0.9500 .
C25 C26 1.433(5) .
C26 N3 1.291(5) .
C26 H3 0.9500 .
C27 O7 1.441(4) .
C27 H26A 0.9800 .
C27 H26B 0.9800 .
C27 H26C 0.9800 .
C28 N3 1.483(4) .
C28 C29 1.511(5) .
C28 H1KA 0.9900 .
C28 H1KB 0.9900 .
C29 O10 1.432(4) .
C29 C30 1.515(5) .
C29 H14 1.0000 .
C30 N4 1.474(4) .
C30 H8A 0.9900 .
C30 H8B 0.9900 .
C31 O8 1.316(4) .
C31 C36 1.406(5) .
C31 C32 1.421(5) .
C32 O9 1.381(4) .
C32 C33 1.385(5) .
C33 C34 1.410(5) .
C33 H1A 0.9500 .
C34 C35 1.367(5) .
C34 H24 0.9500 .
C35 C36 1.412(5) .
C35 H17 0.9500 .
C36 C37 1.437(5) .
C37 N4 1.298(5) .
C37 H7 0.9500 .
C38 O9 1.449(4) .
C38 H25A 0.9800 .
C38 H25B 0.9800 .
C38 H25C 0.9800 .
N1 Cu1 1.980(3) .
N2 Cu1 1.995(3) .
N3 Cu2 1.995(3) .
N4 Cu2 1.984(3) .
O1 Cu1 1.928(2) .
O1 Na1 2.338(3) .
O2 Na1 2.448(3) .
O3 Cu1 1.936(2) .
O3 Na1 2.337(3) .
O4 Na1 2.465(3) .
O5 Na2 2.329(3) .
O5 H1O 0.8400 .
O6 Cu2 1.927(2) .
O6 Na2 2.322(3) .
O7 Na2 2.450(3) .
O8 Cu2 1.934(2) .
O8 Na2 2.324(3) .
O9 Na2 2.457(3) .
O10 Na1 2.398(3) 1_455
O10 H2O 0.8400 .
O11 Cl1 1.416(4) .
O12 Cl1 1.441(3) .
O13 Cl1 1.420(4) .
O14 Cl1 1.440(4) .
O15 Cl2 1.421(4) .
O16 Cl2 1.431(3) .
O17 Cl2 1.444(4) .
O18 Cl2 1.439(3) .
O19 H3O 0.887(10) .
O19 H4O 0.883(10) .
Cu1 Na1 3.4536(14) .
Cu2 Na2 3.4336(14) .
Na1 O10 2.398(3) 1_655
Na2 C4 3.014(4) 1_455
Na2 C3 3.072(4) 1_455

loop_
_geom_hbond_atom_site_label_D
_geom_hbond_atom_site_label_H
_geom_hbond_atom_site_label_A
_geom_hbond_distance_DH
_geom_hbond_distance_HA
_geom_hbond_distance_DA
_geom_hbond_angle_DHA
_geom_hbond_site_symmetry_A
O5 H1O O19 0.84 1.86 2.662(4) 160.5 .
O10 H2O O12 0.84 1.99 2.793(4) 159.0 .
O10 H2O O13 0.84 2.61 3.309(5) 141.2 .
O10 H2O Cl1 0.84 2.81 3.634(3) 166.8 .
O19 H3O O14 0.887(10) 1.958(16) 2.807(6) 160(4) 1_656
O19 H4O O17 0.883(10) 1.922(16) 2.785(5) 166(3) 2_454
O19 H4O Cl2 0.883(10) 2.66(3) 3.329(3) 134(3) 2_454

loop_
_geom_torsion_atom_site_label_1
_geom_torsion_atom_site_label_2
_geom_torsion_atom_site_label_3
_geom_torsion_atom_site_label_4
_geom_torsion
_geom_torsion_site_symmetry_1
_geom_torsion_site_symmetry_4
O1 C1 C2 O2 2.2(5) . .
C6 C1 C2 O2 -179.2(3) . .
O1 C1 C2 C3 -176.4(3) . .
C6 C1 C2 C3 2.2(5) . .
O2 C2 C3 C4 180.0(3) . .
C1 C2 C3 C4 -1.6(6) . .
O2 C2 C3 Na2 -104.9(4) . 1_655
C1 C2 C3 Na2 73.5(4) . 1_655
C2 C3 C4 C5 -0.1(6) . .
Na2 C3 C4 C5 -87.5(3) 1_655 .
C2 C3 C4 Na2 87.4(3) . 1_655
C3 C4 C5 C6 1.1(6) . .
Na2 C4 C5 C6 -78.0(4) 1_655 .
O1 C1 C6 C5 177.3(3) . .
C2 C1 C6 C5 -1.2(5) . .
O1 C1 C6 C7 -2.6(6) . .
C2 C1 C6 C7 178.9(3) . .
C4 C5 C6 C1 -0.4(6) . .
C4 C5 C6 C7 179.5(4) . .
C1 C6 C7 N1 2.6(6) . .
C5 C6 C7 N1 -177.3(4) . .
N1 C9 C10 O5 -55.4(4) . .
N1 C9 C10 C11 68.4(4) . .
O5 C10 C11 N2 54.2(4) . .
C9 C10 C11 N2 -70.9(4) . .
O3 C12 C13 O4 -0.6(5) . .
C17 C12 C13 O4 178.0(3) . .
O3 C12 C13 C14 178.4(3) . .
C17 C12 C13 C14 -2.9(5) . .
O4 C13 C14 C15 -179.1(3) . .
C12 C13 C14 C15 1.9(6) . .
C13 C14 C15 C16 0.9(6) . .
C14 C15 C16 C17 -2.6(6) . .
C15 C16 C17 C12 1.6(6) . .
C15 C16 C17 C18 -173.3(3) . .
O3 C12 C17 C16 179.8(3) . .
C13 C12 C17 C16 1.2(5) . .
O3 C12 C17 C18 -5.5(5) . .
C13 C12 C17 C18 175.9(3) . .
C16 C17 C18 N2 174.5(4) . .
C12 C17 C18 N2 -0.4(6) . .
O6 C20 C21 C22 176.1(3) . .
C25 C20 C21 C22 -3.8(5) . .
O6 C20 C21 O7 -3.4(5) . .
C25 C20 C21 O7 176.6(3) . .
O7 C21 C22 C23 -178.7(3) . .
C20 C21 C22 C23 1.8(5) . .
C21 C22 C23 C24 0.6(6) . .
C21 C22 C23 Na1 -87.7(3) . .
C22 C23 C24 C25 -0.9(5) . .
Na1 C23 C24 C25 93.1(3) . .
C22 C23 C24 Na1 -94.1(3) . .
O6 C20 C25 C24 -176.5(3) . .
C21 C20 C25 C24 3.4(5) . .
O6 C20 C25 C26 5.0(6) . .
C21 C20 C25 C26 -175.1(3) . .
C23 C24 C25 C20 -1.2(5) . .
Na1 C24 C25 C20 71.1(4) . .
C23 C24 C25 C26 177.4(3) . .
Na1 C24 C25 C26 -110.3(3) . .
C20 C25 C26 N3 -5.1(6) . .
C24 C25 C26 N3 176.4(4) . .
N3 C28 C29 O10 56.4(4) . .
N3 C28 C29 C30 -66.0(4) . .
O10 C29 C30 N4 -50.1(4) . .
C28 C29 C30 N4 74.5(4) . .
O8 C31 C32 O9 1.3(5) . .
C36 C31 C32 O9 -178.5(3) . .
O8 C31 C32 C33 -179.7(3) . .
C36 C31 C32 C33 0.5(5) . .
O9 C32 C33 C34 177.4(3) . .
C31 C32 C33 C34 -1.4(5) . .
C32 C33 C34 C35 0.6(6) . .
C33 C34 C35 C36 1.2(6) . .
O8 C31 C36 C35 -178.6(3) . .
C32 C31 C36 C35 1.3(5) . .
O8 C31 C36 C37 2.3(6) . .
C32 C31 C36 C37 -177.9(3) . .
C34 C35 C36 C31 -2.1(6) . .
C34 C35 C36 C37 177.0(3) . .
C31 C36 C37 N4 -0.8(6) . .
C35 C36 C37 N4 180.0(4) . .
C6 C7 N1 C9 176.4(4) . .
C6 C7 N1 Cu1 -1.1(6) . .
C10 C9 N1 C7 148.4(3) . .
C10 C9 N1 Cu1 -34.0(4) . .
C17 C18 N2 C11 -171.5(4) . .
C17 C18 N2 Cu1 5.5(5) . .
C10 C11 N2 C18 -144.2(3) . .
C10 C11 N2 Cu1 38.7(4) . .
C25 C26 N3 C28 177.9(4) . .
C25 C26 N3 Cu2 -4.3(5) . .
C29 C28 N3 C26 -157.2(3) . .
C29 C28 N3 Cu2 25.0(4) . .
C36 C37 N4 C30 174.6(3) . .
C36 C37 N4 Cu2 -3.2(6) . .
C29 C30 N4 C37 143.0(3) . .
C29 C30 N4 Cu2 -39.2(4) . .
C6 C1 O1 Cu1 1.2(5) . .
C2 C1 O1 Cu1 179.7(2) . .
C6 C1 O1 Na1 178.8(3) . .
C2 C1 O1 Na1 -2.7(4) . .
C3 C2 O2 C8 -14.4(5) . .
C1 C2 O2 C8 167.0(3) . .
C3 C2 O2 Na1 177.7(3) . .
C1 C2 O2 Na1 -0.8(4) . .
C17 C12 O3 Cu1 5.6(5) . .
C13 C12 O3 Cu1 -175.8(2) . .
C17 C12 O3 Na1 -169.4(3) . .
C13 C12 O3 Na1 9.2(4) . .
C14 C13 O4 C19 8.8(5) . .
C12 C13 O4 C19 -172.2(3) . .
C14 C13 O4 Na1 173.5(3) . .
C12 C13 O4 Na1 -7.4(4) . .
C11 C10 O5 Na2 3.8(4) . .
C9 C10 O5 Na2 129.4(3) . .
C25 C20 O6 Cu2 4.9(5) . .
C21 C20 O6 Cu2 -175.0(2) . .
C25 C20 O6 Na2 173.2(3) . .
C21 C20 O6 Na2 -6.7(4) . .
C22 C21 O7 C27 7.5(5) . .
C20 C21 O7 C27 -173.0(3) . .
C22 C21 O7 Na2 -168.5(3) . .
C20 C21 O7 Na2 11.1(4) . .
C36 C31 O8 Cu2 0.6(5) . .
C32 C31 O8 Cu2 -179.3(2) . .
C36 C31 O8 Na2 168.1(3) . .
C32 C31 O8 Na2 -11.8(4) . .
C33 C32 O9 C38 -4.1(5) . .
C31 C32 O9 C38 174.9(3) . .
C33 C32 O9 Na2 -170.3(3) . .
C31 C32 O9 Na2 8.7(4) . .
C28 C29 O10 Na1 -128.1(3) . 1_455
C30 C29 O10 Na1 -3.1(4) . 1_455
C1 O1 Cu1 O3 -179.9(3) . .
Na1 O1 Cu1 O3 2.24(11) . .
C1 O1 Cu1 N1 0.1(3) . .
Na1 O1 Cu1 N1 -177.77(13) . .
C1 O1 Cu1 N2 159.5(7) . .
Na1 O1 Cu1 N2 -18.4(8) . .
C1 O1 Cu1 Na1 177.9(4) . .
C12 O3 Cu1 O1 -177.8(3) . .
Na1 O3 Cu1 O1 -2.24(11) . .
C12 O3 Cu1 N1 -177.8(7) . .
Na1 O3 Cu1 N1 -2.3(9) . .
C12 O3 Cu1 N2 -0.9(3) . .
Na1 O3 Cu1 N2 174.58(13) . .
C12 O3 Cu1 Na1 -175.5(4) . .
C7 N1 Cu1 O1 -0.2(3) . .
C9 N1 Cu1 O1 -177.5(3) . .
C7 N1 Cu1 O3 -0.1(10) . .
C9 N1 Cu1 O3 -177.4(7) . .
C7 N1 Cu1 N2 -177.0(3) . .
C9 N1 Cu1 N2 5.7(3) . .
C7 N1 Cu1 Na1 -2.1(3) . .
C9 N1 Cu1 Na1 -179.4(2) . .
C18 N2 Cu1 O1 16.0(10) . .
C11 N2 Cu1 O1 -167.2(7) . .
C18 N2 Cu1 O3 -4.3(3) . .
C11 N2 Cu1 O3 172.4(3) . .
C18 N2 Cu1 N1 175.2(3) . .
C11 N2 Cu1 N1 -8.0(3) . .
C18 N2 Cu1 Na1 0.3(4) . .
C11 N2 Cu1 Na1 177.1(2) . .
C20 O6 Cu2 O8 166.3(3) . .
Na2 O6 Cu2 O8 -3.37(12) . .
C20 O6 Cu2 N4 -165.3(6) . .
Na2 O6 Cu2 N4 25.0(8) . .
C20 O6 Cu2 N3 -10.5(3) . .
Na2 O6 Cu2 N3 179.89(13) . .
C20 O6 Cu2 Na2 169.7(4) . .
C31 O8 Cu2 O6 172.3(3) . .
Na2 O8 Cu2 O6 3.36(12) . .
C31 O8 Cu2 N4 -3.2(3) . .
Na2 O8 Cu2 N4 -172.09(13) . .
C31 O8 Cu2 N3 -166.0(7) . .
Na2 O8 Cu2 N3 25.0(8) . .
C31 O8 Cu2 Na2 168.9(4) . .
C37 N4 Cu2 O6 -23.7(9) . .
C30 N4 Cu2 O6 158.6(6) . .
C37 N4 Cu2 O8 4.3(3) . .
C30 N4 Cu2 O8 -173.4(3) . .
C37 N4 Cu2 N3 -178.4(3) . .
C30 N4 Cu2 N3 4.0(3) . .
C37 N4 Cu2 Na2 -2.5(4) . .
C30 N4 Cu2 Na2 179.8(2) . .
C26 N3 Cu2 O6 9.7(3) . .
C28 N3 Cu2 O6 -172.7(3) . .
C26 N3 Cu2 O8 -11.7(10) . .
C28 N3 Cu2 O8 165.9(7) . .
C26 N3 Cu2 N4 -174.4(3) . .
C28 N3 Cu2 N4 3.2(3) . .
C26 N3 Cu2 Na2 9.8(4) . .
C28 N3 Cu2 Na2 -172.6(2) . .
C12 O3 Na1 O1 178.0(3) . .
Cu1 O3 Na1 O1 2.02(10) . .
C12 O3 Na1 O10 -46.2(3) . 1_655
Cu1 O3 Na1 O10 137.83(15) . 1_655
C12 O3 Na1 O2 -179.9(2) . .
Cu1 O3 Na1 O2 4.12(19) . .
C12 O3 Na1 O4 -9.2(2) . .
Cu1 O3 Na1 O4 174.80(14) . .
C12 O3 Na1 C23 91.9(3) . .
Cu1 O3 Na1 C23 -84.13(13) . .
C12 O3 Na1 C24 67.3(3) . .
Cu1 O3 Na1 C24 -108.69(12) . .
C12 O3 Na1 Cu1 176.0(3) . .
C1 O1 Na1 O3 179.9(3) . .
Cu1 O1 Na1 O3 -2.03(10) . .
C1 O1 Na1 O10 41.3(3) . 1_655
Cu1 O1 Na1 O10 -140.63(15) . 1_655
C1 O1 Na1 O2 1.6(3) . .
Cu1 O1 Na1 O2 179.70(15) . .
C1 O1 Na1 O4 171.2(2) . .
Cu1 O1 Na1 O4 -10.65(19) . .
C1 O1 Na1 C23 -80.4(3) . .
Cu1 O1 Na1 C23 97.67(13) . .
C1 O1 Na1 C24 -99.8(3) . .
Cu1 O1 Na1 C24 78.34(14) . .
C1 O1 Na1 Cu1 -178.1(3) . .
C2 O2 Na1 O3 -2.4(3) . .
C8 O2 Na1 O3 -169.1(3) . .
C2 O2 Na1 O1 -0.3(2) . .
C8 O2 Na1 O1 -167.0(3) . .
C2 O2 Na1 O10 -154.6(3) . 1_655
C8 O2 Na1 O10 38.6(3) . 1_655
C2 O2 Na1 O4 -155.1(3) . .
C8 O2 Na1 O4 38.2(5) . .
C2 O2 Na1 C23 93.2(3) . .
C8 O2 Na1 C23 -73.5(3) . .
C2 O2 Na1 C24 102.8(3) . .
C8 O2 Na1 C24 -64.0(3) . .
C2 O2 Na1 Cu1 -0.1(3) . .
C8 O2 Na1 Cu1 -166.9(3) . .
C13 O4 Na1 O3 8.5(2) . .
C19 O4 Na1 O3 172.0(3) . .
C13 O4 Na1 O1 17.0(3) . .
C19 O4 Na1 O1 -179.5(2) . .
C13 O4 Na1 O10 165.8(2) . 1_655
C19 O4 Na1 O10 -30.7(3) . 1_655
C13 O4 Na1 O2 166.3(3) . .
C19 O4 Na1 O2 -30.3(5) . .
C13 O4 Na1 C23 -85.3(2) . .
C19 O4 Na1 C23 78.1(3) . .
C13 O4 Na1 C24 -86.7(2) . .
C19 O4 Na1 C24 76.8(3) . .
C13 O4 Na1 Cu1 11.3(2) . .
C19 O4 Na1 Cu1 174.8(3) . .
C24 C23 Na1 O3 -70.5(2) . .
C22 C23 Na1 O3 49.4(2) . .
C24 C23 Na1 O1 -134.6(2) . .
C22 C23 Na1 O1 -14.7(2) . .
C24 C23 Na1 O10 82.7(2) . 1_655
C22 C23 Na1 O10 -157.4(2) . 1_655
C24 C23 Na1 O2 159.0(2) . .
C22 C23 Na1 O2 -81.1(2) . .
C24 C23 Na1 O4 -3.0(2) . .
C22 C23 Na1 O4 116.8(2) . .
C22 C23 Na1 C24 119.9(3) . .
C24 C23 Na1 Cu1 -102.7(2) . .
C22 C23 Na1 Cu1 17.2(2) . .
C23 C24 Na1 O3 111.4(2) . .
C25 C24 Na1 O3 -6.3(2) . .
C23 C24 Na1 O1 48.6(2) . .
C25 C24 Na1 O1 -69.1(2) . .
C23 C24 Na1 O10 -105.6(2) . 1_655
C25 C24 Na1 O10 136.7(2) . 1_655
C23 C24 Na1 O2 -21.9(2) . .
C25 C24 Na1 O2 -139.6(2) . .
C23 C24 Na1 O4 177.0(2) . .
C25 C24 Na1 O4 59.3(2) . .
C25 C24 Na1 C23 -117.7(3) . .
C23 C24 Na1 Cu1 80.5(2) . .
C25 C24 Na1 Cu1 -37.2(2) . .
O1 Cu1 Na1 O3 176.58(17) . .
N1 Cu1 Na1 O3 179.55(16) . .
N2 Cu1 Na1 O3 -7.21(17) . .
O3 Cu1 Na1 O1 -176.58(17) . .
N1 Cu1 Na1 O1 2.97(17) . .
N2 Cu1 Na1 O1 176.21(17) . .
O1 Cu1 Na1 O10 84.4(2) . 1_655
O3 Cu1 Na1 O10 -92.2(2) . 1_655
N1 Cu1 Na1 O10 87.3(2) . 1_655
N2 Cu1 Na1 O10 -99.4(2) . 1_655
O1 Cu1 Na1 O2 -0.28(14) . .
O3 Cu1 Na1 O2 -176.86(15) . .
N1 Cu1 Na1 O2 2.69(15) . .
N2 Cu1 Na1 O2 175.93(14) . .
O1 Cu1 Na1 O4 171.78(15) . .
O3 Cu1 Na1 O4 -4.80(13) . .
N1 Cu1 Na1 O4 174.75(13) . .
N2 Cu1 Na1 O4 -12.02(14) . .
O1 Cu1 Na1 C23 -83.71(15) . .
O3 Cu1 Na1 C23 99.71(14) . .
N1 Cu1 Na1 C23 -80.74(14) . .
N2 Cu1 Na1 C23 92.50(15) . .
O1 Cu1 Na1 C24 -109.57(15) . .
O3 Cu1 Na1 C24 73.85(14) . .
N1 Cu1 Na1 C24 -106.60(14) . .
N2 Cu1 Na1 C24 66.63(14) . .
C20 O6 Na2 O8 -167.6(3) . .
Cu2 O6 Na2 O8 3.05(11) . .
C20 O6 Na2 O5 -42.2(3) . .
Cu2 O6 Na2 O5 128.39(14) . .
C20 O6 Na2 O7 8.9(3) . .
Cu2 O6 Na2 O7 179.53(15) . .
C20 O6 Na2 O9 -162.0(2) . .
Cu2 O6 Na2 O9 8.6(2) . .
C20 O6 Na2 C4 88.7(3) . 1_455
Cu2 O6 Na2 C4 -100.67(13) . 1_455
C20 O6 Na2 C3 95.4(3) . 1_455
Cu2 O6 Na2 C3 -93.94(12) . 1_455
C20 O6 Na2 Cu2 -170.6(3) . .
C31 O8 Na2 O6 -173.0(3) . .
Cu2 O8 Na2 O6 -3.04(10) . .
C31 O8 Na2 O5 61.3(3) . .
Cu2 O8 Na2 O5 -128.67(13) . .
C31 O8 Na2 O7 -177.4(2) . .
Cu2 O8 Na2 O7 -7.4(2) . .
C31 O8 Na2 O9 11.6(2) . .
Cu2 O8 Na2 O9 -178.44(14) . .
C31 O8 Na2 C4 -79.9(3) . 1_455
Cu2 O8 Na2 C4 90.09(13) . 1_455
C31 O8 Na2 C3 -100.8(3) . 1_455
Cu2 O8 Na2 C3 69.21(12) . 1_455
C31 O8 Na2 Cu2 -170.0(3) . .
C10 O5 Na2 O6 -72.5(3) . .
C10 O5 Na2 O8 20.7(3) . .
C10 O5 Na2 O7 -118.8(3) . .
C10 O5 Na2 O9 65.9(3) . .
C10 O5 Na2 C4 160.6(3) . 1_455
C10 O5 Na2 C3 174.7(3) . 1_455
C10 O5 Na2 Cu2 -25.9(4) . .
C21 O7 Na2 O6 -10.4(2) . .
C27 O7 Na2 O6 174.1(3) . .
C21 O7 Na2 O8 -6.1(3) . .
C27 O7 Na2 O8 178.4(3) . .
C21 O7 Na2 O5 134.1(3) . .
C27 O7 Na2 O5 -41.4(3) . .
C21 O7 Na2 O9 148.4(3) . .
C27 O7 Na2 O9 -27.1(5) . .
C21 O7 Na2 C4 -113.3(3) . 1_455
C27 O7 Na2 C4 71.2(3) . 1_455
C21 O7 Na2 C3 -86.5(3) . 1_455
C27 O7 Na2 C3 97.9(3) . 1_455
C21 O7 Na2 Cu2 -10.1(3) . .
C27 O7 Na2 Cu2 174.4(3) . .
C32 O9 Na2 O6 -15.8(3) . .
C38 O9 Na2 O6 179.2(3) . .
C32 O9 Na2 O8 -10.3(2) . .
C38 O9 Na2 O8 -175.2(3) . .
C32 O9 Na2 O5 -155.3(2) . .
C38 O9 Na2 O5 39.7(3) . .
C32 O9 Na2 O7 -169.6(3) . .
C38 O9 Na2 O7 25.4(5) . .
C32 O9 Na2 C4 94.3(2) . 1_455
C38 O9 Na2 C4 -70.7(3) . 1_455
C32 O9 Na2 C3 69.6(2) . 1_455
C38 O9 Na2 C3 -95.4(3) . 1_455
C32 O9 Na2 Cu2 -11.1(2) . .
C38 O9 Na2 Cu2 -176.1(3) . .
O8 Cu2 Na2 O6 174.86(18) . .
N4 Cu2 Na2 O6 -174.64(17) . .
N3 Cu2 Na2 O6 -0.15(17) . .
O6 Cu2 Na2 O8 -174.86(18) . .
N4 Cu2 Na2 O8 10.50(17) . .
N3 Cu2 Na2 O8 -175.01(17) . .
O6 Cu2 Na2 O5 -87.56(18) . .
O8 Cu2 Na2 O5 87.30(19) . .
N4 Cu2 Na2 O5 97.81(18) . .
N3 Cu2 Na2 O5 -87.71(19) . .
O6 Cu2 Na2 O7 -0.44(14) . .
O8 Cu2 Na2 O7 174.42(15) . .
N4 Cu2 Na2 O7 -175.08(14) . .
N3 Cu2 Na2 O7 -0.59(15) . .
O6 Cu2 Na2 O9 -173.41(15) . .
O8 Cu2 Na2 O9 1.45(13) . .
N4 Cu2 Na2 O9 11.95(15) . .
N3 Cu2 Na2 O9 -173.57(13) . .
O6 Cu2 Na2 C4 86.19(15) . 1_455
O8 Cu2 Na2 C4 -98.95(14) . 1_455
N4 Cu2 Na2 C4 -88.44(15) . 1_455
N3 Cu2 Na2 C4 86.04(15) . 1_455
O6 Cu2 Na2 C3 77.81(14) . 1_455
O8 Cu2 Na2 C3 -107.33(14) . 1_455
N4 Cu2 Na2 C3 -96.82(14) . 1_455
N3 Cu2 Na2 C3 77.66(14) . 1_455
